data_7006257
loop_
_publ_author_name
'Sengupta, Oindrila'
'Chakrabarty, Rajesh'
'Mukherjee, Partha Sarathi'

_publ_section_title
;
 Dual role of azide in the formation of a 3D coordination polymer
 containing bridging 5-pyrimidinecarboxylate.
;
_journal_issue 40
_journal_name_full 'Dalton transactions (Cambridge, England : 2003)'
_journal_page_first 4514
_journal_page_last 4516
_journal_paper_doi 10.1039/b711346c
_journal_year 2007
_chemical_formula_moiety 'C5 H3 Mn N5 O2.25'
_chemical_formula_sum 'C5 H3 Mn N5 O2.25'
_chemical_formula_weight 224.06
_chemical_name_systematic
;
?
;
_space_group_IT_number 137
_symmetry_cell_setting tetragonal
_symmetry_space_group_name_Hall '-P 4ac 2a'
_symmetry_space_group_name_H-M 'P 42/n m c :2'
_atom_sites_solution_hydrogens geom
_atom_sites_solution_primary direct
_atom_sites_solution_secondary difmap
_audit_creation_method SHELXL-97
_cell_angle_alpha 90.00
_cell_angle_beta 90.00
_cell_angle_gamma 90.00
_cell_formula_units_Z 8
_cell_length_a 10.4583(3)
_cell_length_b 10.4583(3)
_cell_length_c 13.6296(8)
_cell_measurement_reflns_used 3967
_cell_measurement_temperature 293(2)
_cell_measurement_theta_max 28.0
_cell_measurement_theta_min 2.5
_cell_volume 1490.75(11)
_computing_cell_refinement 'Bruker SMART'
_computing_data_collection 'Bruker SMART'
_computing_data_reduction 'Bruker SAINT'
_computing_molecular_graphics 'WINGX for Windows(Farrugia, 1997)'
_computing_publication_material 'CIFTAB in SHELXL97 (Sheldrick, 1997)'
_computing_structure_refinement 'SHELXL-97 (Sheldrick, 1997)'
_computing_structure_solution 'SHELXS-97 (Sheldrick, 1990)'
_diffrn_ambient_temperature 293(2)
_diffrn_measured_fraction_theta_full 0.996
_diffrn_measured_fraction_theta_max 0.996
_diffrn_measurement_device_type 'CCD area detector'
_diffrn_measurement_method 'phi and omega scans'
_diffrn_radiation_monochromator graphite
_diffrn_radiation_source 'fine-focus sealed tube'
_diffrn_radiation_type MoK\a
_diffrn_radiation_wavelength 0.71073
_diffrn_reflns_av_R_equivalents 0.0252
_diffrn_reflns_av_sigmaI/netI 0.0117
_diffrn_reflns_limit_h_max 13
_diffrn_reflns_limit_h_min -13
_diffrn_reflns_limit_k_max 13
_diffrn_reflns_limit_k_min -13
_diffrn_reflns_limit_l_max 17
_diffrn_reflns_limit_l_min -17
_diffrn_reflns_number 12245
_diffrn_reflns_theta_full 28.02
_diffrn_reflns_theta_max 28.02
_diffrn_reflns_theta_min 2.45
_exptl_absorpt_coefficient_mu 1.744
_exptl_absorpt_correction_T_max 0.8731
_exptl_absorpt_correction_T_min 0.8180
_exptl_absorpt_correction_type empirical
_exptl_absorpt_process_details SADABS
_exptl_crystal_colour yellow
_exptl_crystal_density_diffrn 1.997
_exptl_crystal_density_method 'not measured'
_exptl_crystal_description 'rectangular block'
_exptl_crystal_F_000 888
_exptl_crystal_size_max 0.12
_exptl_crystal_size_mid 0.10
_exptl_crystal_size_min 0.08
_refine_diff_density_max 1.008
_refine_diff_density_min -0.547
_refine_diff_density_rms 0.075
_refine_ls_extinction_method none
_refine_ls_goodness_of_fit_ref 1.048
_refine_ls_hydrogen_treatment constr
_refine_ls_matrix_type full
_refine_ls_number_parameters 73
_refine_ls_number_reflns 1001
_refine_ls_number_restraints 0
_refine_ls_restrained_S_all 1.048
_refine_ls_R_factor_all 0.0342
_refine_ls_R_factor_gt 0.0273
_refine_ls_shift/su_max 0.000
_refine_ls_shift/su_mean 0.000
_refine_ls_structure_factor_coef Fsqd
_refine_ls_weighting_details 'calc w=1/[\s^2^(Fo^2^)+(0.0431P)^2^+1.5421P] where P=(Fo^2^+2Fc^2^)/3'
_refine_ls_weighting_scheme calc
_refine_ls_wR_factor_gt 0.0756
_refine_ls_wR_factor_ref 0.0802
_reflns_number_gt 832
_reflns_number_total 1001
_reflns_threshold_expression >2sigma(I)
_cod_data_source_file b711346c.txt
_cod_data_source_block os15lt_m
_cod_depositor_comments
;
The following automatic conversions were performed:
'_symmetry_cell_setting' value 'Tetragonal' changed to 'tetragonal'
according to '/home/saulius/struct/CIF-dictionaries/cif_core.dic'
dictionary named 'cif_core.dic' version 2.4.1 from 2010-06-29.

Automatic conversion script
Id: cif_fix_enum 1527 2010-12-29 10:47:43Z saulius 
;
_cod_original_sg_symbol_Hall 'P 4ac 2a'
_cod_original_sg_symbol_H-M P4(2)/nmc
_cod_database_code 7006257

loop_
_symmetry_equiv_pos_as_xyz
'x, y, z'
'-x+1/2, -y+1/2, z'
'-y+1/2, x, z+1/2'
'y, -x+1/2, z+1/2'
'-x, y+1/2, -z'
'x+1/2, -y, -z'
'y+1/2, x+1/2, -z+1/2'
'-y, -x, -z+1/2'
'-x, -y, -z'
'x-1/2, y-1/2, -z'
'y-1/2, -x, -z-1/2'
'-y, x-1/2, -z-1/2'
'x, -y-1/2, z'
'-x-1/2, y, z'
'-y-1/2, -x-1/2, z-1/2'
'y, x, z-1/2'

loop_
_atom_site_label
_atom_site_type_symbol
_atom_site_fract_x
_atom_site_fract_y
_atom_site_fract_z
_atom_site_U_iso_or_equiv
_atom_site_adp_type
_atom_site_occupancy
_atom_site_symmetry_multiplicity
_atom_site_calc_flag
_atom_site_refinement_flags
_atom_site_disorder_assembly
_atom_site_disorder_group
Mn1 Mn 0.43282(2) 0.56718(2) 0.2500 0.01328(15) Uani 1 2 d S . .
O1 O 0.35735(12) 0.47351(13) 0.12126(9) 0.0182(3) Uani 1 1 d . . .
N1 N 0.4168(2) 0.7500 0.17067(16) 0.0232(5) Uani 1 2 d S . .
N2 N 0.4148(3) 0.7500 0.08090(19) 0.0346(7) Uani 1 2 d S . .
N3 N 0.4119(4) 0.7500 -0.0056(2) 0.0557(11) Uani 1 2 d S . .
N4 N 0.63634(15) 0.54746(16) 0.18210(11) 0.0198(3) Uani 1 1 d . . .
C1 C 0.63823(18) 0.54543(19) 0.08350(13) 0.0201(4) Uani 1 1 d . . .
H1 H 0.5608 0.5452 0.0499 0.024 Uiso 1 1 calc R . .
C2 C 0.7500 0.5437(2) 0.03010(17) 0.0154(5) Uani 1 2 d S . .
C3 C 0.7500 0.5480(3) 0.22745(19) 0.0194(5) Uani 1 2 d S . .
H3 H 0.7500 0.5488 0.2957 0.023 Uiso 1 2 calc SR . .
C4 C 0.2500 0.4686(2) 0.08046(17) 0.0138(5) Uani 1 2 d S . .
O1W O 0.2500 0.7500 -1.344(3) 0.34(2) Uani 0.50 4 d SP . .

loop_
_atom_site_aniso_label
_atom_site_aniso_U_11
_atom_site_aniso_U_22
_atom_site_aniso_U_33
_atom_site_aniso_U_23
_atom_site_aniso_U_13
_atom_site_aniso_U_12
Mn1 0.01581(17) 0.01581(17) 0.0082(2) -0.00051(10) -0.00051(10) -0.00054(13)
O1 0.0180(6) 0.0256(7) 0.0110(6) -0.0030(5) -0.0023(5) -0.0003(5)
N1 0.0372(14) 0.0168(11) 0.0156(11) 0.000 -0.0064(10) 0.000
N2 0.0587(19) 0.0218(13) 0.0231(13) 0.000 -0.0036(13) 0.000
N3 0.118(3) 0.0271(15) 0.0217(13) 0.000 -0.0030(17) 0.000
N4 0.0185(8) 0.0297(9) 0.0112(7) -0.0044(6) 0.0010(6) -0.0020(7)
C1 0.0163(9) 0.0304(10) 0.0136(8) -0.0039(7) -0.0006(7) -0.0012(8)
C2 0.0180(12) 0.0176(12) 0.0107(11) -0.0022(9) 0.000 0.000
C3 0.0208(13) 0.0272(14) 0.0103(11) -0.0025(10) 0.000 0.000
C4 0.0165(11) 0.0149(12) 0.0101(11) -0.0019(9) 0.000 0.000
O1W 0.095(16) 0.38(4) 0.53(6) 0.000 0.000 0.000

loop_
_atom_type_symbol
_atom_type_description
_atom_type_scat_dispersion_real
_atom_type_scat_dispersion_imag
_atom_type_scat_source
C C 0.0033 0.0016 'International Tables Vol C Tables 4.2.6.8 and 6.1.1.4'
H H 0.0000 0.0000 'International Tables Vol C Tables 4.2.6.8 and 6.1.1.4'
N N 0.0061 0.0033 'International Tables Vol C Tables 4.2.6.8 and 6.1.1.4'
O O 0.0106 0.0060 'International Tables Vol C Tables 4.2.6.8 and 6.1.1.4'
Mn Mn 0.3368 0.7283 'International Tables Vol C Tables 4.2.6.8 and 6.1.1.4'

loop_
_geom_angle_atom_site_label_1
_geom_angle_atom_site_label_2
_geom_angle_atom_site_label_3
_geom_angle
_geom_angle_site_symmetry_1
_geom_angle_site_symmetry_3
_geom_angle_publ_flag
O1 Mn1 O1 172.86(7) . 8_665 ?
O1 Mn1 N1 88.11(6) . . ?
O1 Mn1 N1 96.67(6) 8_665 . ?
O1 Mn1 N1 96.67(6) . 11_566 ?
O1 Mn1 N1 88.11(6) 8_665 11_566 ?
N1 Mn1 N1 96.25(13) . 11_566 ?
O1 Mn1 N4 88.34(5) . . ?
O1 Mn1 N4 86.60(5) 8_665 . ?
N1 Mn1 N4 87.21(8) . . ?
N1 Mn1 N4 173.99(6) 11_566 . ?
O1 Mn1 N4 86.60(5) . 8_665 ?
O1 Mn1 N4 88.34(5) 8_665 8_665 ?
N1 Mn1 N4 173.99(6) . 8_665 ?
N1 Mn1 N4 87.21(8) 11_566 8_665 ?
N4 Mn1 N4 89.78(8) . 8_665 ?
C4 O1 Mn1 134.94(13) . . ?
N2 N1 Mn1 119.48(5) . 12_666 ?
N2 N1 Mn1 119.48(5) . . ?
Mn1 N1 Mn1 120.44(10) 12_666 . ?
N3 N2 N1 179.5(4) . . ?
C3 N4 C1 116.63(17) . . ?
C3 N4 Mn1 128.81(13) . . ?
C1 N4 Mn1 114.33(13) . . ?
N4 C1 C2 122.76(18) . . ?
C1 C2 C1 116.2(2) 14_755 . ?
C1 C2 C4 121.85(11) 14_755 9_665 ?
C1 C2 C4 121.85(11) . 9_665 ?
N4 C3 N4 125.0(2) . 14_755 ?
O1 C4 O1 127.1(2) 14_655 . ?
O1 C4 C2 116.44(11) 14_655 9_665 ?
O1 C4 C2 116.44(11) . 9_665 ?

loop_
_geom_bond_atom_site_label_1
_geom_bond_atom_site_label_2
_geom_bond_distance
_geom_bond_site_symmetry_2
_geom_bond_publ_flag
Mn1 O1 2.1591(12) . ?
Mn1 O1 2.1591(12) 8_665 ?
Mn1 N1 2.2030(11) . ?
Mn1 N1 2.2030(11) 11_566 ?
Mn1 N4 2.3300(16) . ?
Mn1 N4 2.3300(16) 8_665 ?
O1 C4 1.2539(16) . ?
N1 N2 1.224(3) . ?
N1 Mn1 2.2030(11) 12_666 ?
N2 N3 1.179(4) . ?
N4 C3 1.3399(19) . ?
N4 C1 1.344(2) . ?
C1 C2 1.377(2) . ?
C2 C1 1.377(2) 14_755 ?
C2 C4 1.512(3) 9_665 ?
C3 N4 1.3399(19) 14_755 ?
C4 O1 1.2539(16) 14_655 ?
C4 C2 1.512(3) 9_665 ?
